data_7111155
loop_
_publ_author_name
'Edelmann, Frank T.'
'Gie\&smann, Stephan'
'Fischer, Axel'

_publ_section_title
;
 A novel route to advanced model systems for silica-immobilized olefin
 polymerization catalysts
;
_journal_issue 21
_journal_name_full 'Chemical Communications'
_journal_page_first 2153
_journal_paper_doi 10.1039/b007854i
_journal_year 2000
_chemical_formula_sum 'C71.5 H129 O12 Si9 Ti'
_chemical_formula_weight 1481.46
_chemical_name_systematic
;
 ?
;
_space_group_IT_number 14
_symmetry_cell_setting monoclinic
_symmetry_space_group_name_Hall '-P 2yn'
_symmetry_space_group_name_H-M 'P 1 21/n 1'
_atom_sites_solution_hydrogens geom
_atom_sites_solution_primary direct
_atom_sites_solution_secondary difmap
_audit_creation_method SHELXL-97
_cell_angle_alpha 90.00
_cell_angle_beta 97.616(3)
_cell_angle_gamma 90.00
_cell_formula_units_Z 4
_cell_length_a 13.0870(6)
_cell_length_b 26.1626(3)
_cell_length_c 24.4490(10)
_cell_measurement_reflns_used 8192
_cell_measurement_temperature 173(2)
_cell_measurement_theta_max 28.3
_cell_measurement_theta_min 1.7
_cell_volume 8297.2(5)
_computing_cell_refinement 'Bruker AXS SMART CCD System'
_computing_data_collection 'Bruker AXS SMART CCD System'
_computing_data_reduction 'Bruker AXS SMART CCD System'
_computing_molecular_graphics 'Siemens XP5'
_computing_publication_material 'SHELXL-97 (Sheldrick, 1997)'
_computing_structure_refinement 'SHELXL-97 (Sheldrick, 1997)'
_computing_structure_solution 'SHELXS-97 (Sheldrick, 1990)'
_diffrn_ambient_temperature 173(2)
_diffrn_detector_area_resol_mean 8.192
_diffrn_measured_fraction_theta_full 0.983
_diffrn_measured_fraction_theta_max 0.983
_diffrn_measurement_device_type 'Bruker AXS SMART CCD System'
_diffrn_measurement_method omega-scans
_diffrn_radiation_monochromator graphite
_diffrn_radiation_source 'fine-focus sealed tube'
_diffrn_radiation_type MoK\a
_diffrn_radiation_wavelength 0.71073
_diffrn_reflns_av_R_equivalents 0.0530
_diffrn_reflns_av_sigmaI/netI 0.0670
_diffrn_reflns_limit_h_max 17
_diffrn_reflns_limit_h_min -16
_diffrn_reflns_limit_k_max 23
_diffrn_reflns_limit_k_min -34
_diffrn_reflns_limit_l_max 32
_diffrn_reflns_limit_l_min -27
_diffrn_reflns_number 54689
_diffrn_reflns_theta_full 28.34
_diffrn_reflns_theta_max 28.34
_diffrn_reflns_theta_min 1.68
_exptl_absorpt_coefficient_mu 0.286
_exptl_absorpt_correction_T_max 1.00
_exptl_absorpt_correction_T_min 0.57
_exptl_absorpt_correction_type SADABS
_exptl_crystal_colour green
_exptl_crystal_density_diffrn 1.186
_exptl_crystal_density_method 'not measured'
_exptl_crystal_description prism
_exptl_crystal_F_000 3208
_exptl_crystal_size_max 0.88
_exptl_crystal_size_mid 0.41
_exptl_crystal_size_min 0.36
_refine_diff_density_max 0.987
_refine_diff_density_min -0.674
_refine_diff_density_rms 0.072
_refine_ls_extinction_method none
_refine_ls_goodness_of_fit_ref 1.022
_refine_ls_hydrogen_treatment mixed
_refine_ls_matrix_type full
_refine_ls_number_parameters 844
_refine_ls_number_reflns 20363
_refine_ls_number_restraints 0
_refine_ls_restrained_S_all 1.022
_refine_ls_R_factor_all 0.0860
_refine_ls_R_factor_gt 0.0538
_refine_ls_shift/su_max 0.002
_refine_ls_shift/su_mean 0.000
_refine_ls_structure_factor_coef Fsqd
_refine_ls_weighting_details 'calc w=1/[\s^2^(Fo^2^)+(0.0822P)^2^+1.1511P] where P=(Fo^2^+2Fc^2^)/3'
_refine_ls_weighting_scheme calc
_refine_ls_wR_factor_gt 0.1355
_refine_ls_wR_factor_ref 0.1532
_reflns_number_gt 14323
_reflns_number_total 20363
_reflns_threshold_expression >2sigma(I)
_cod_data_source_file b007854isup1.cif
_cod_data_source_block fulti
_cod_original_sg_symbol_H-M P2(1)/n
_cod_original_formula_sum 'C71.50 H129 O12 Si9 Ti'
_cod_database_code 7111155

loop_
_symmetry_equiv_pos_as_xyz
'x, y, z'
'-x+1/2, y+1/2, -z+1/2'
'-x, -y, -z'
'x-1/2, -y-1/2, z-1/2'

loop_
_atom_site_label
_atom_site_type_symbol
_atom_site_fract_x
_atom_site_fract_y
_atom_site_fract_z
_atom_site_U_iso_or_equiv
_atom_site_adp_type
_atom_site_occupancy
_atom_site_symmetry_multiplicity
_atom_site_calc_flag
_atom_site_refinement_flags
Ti Ti 0.25038(3) 0.870670(16) 0.485225(15) 0.02364(10) Uani 1 1 d .
Si1 Si 0.07268(5) 0.84922(2) 0.36615(2) 0.02227(13) Uani 1 1 d .
Si2 Si 0.09071(5) 0.75834(2) 0.28387(2) 0.02155(13) Uani 1 1 d .
Si3 Si -0.01407(5) 0.82720(2) 0.18665(2) 0.02126(13) Uani 1 1 d .
Si4 Si 0.04551(5) 0.92077(2) 0.26070(2) 0.02125(13) Uani 1 1 d .
Si5 Si 0.47660(5) 0.72925(3) 0.29974(3) 0.03262(16) Uani 1 1 d .
Si6 Si 0.27765(5) 0.74841(2) 0.21795(2) 0.02224(13) Uani 1 1 d .
Si7 Si 0.19472(5) 0.83727(2) 0.13896(2) 0.02282(13) Uani 1 1 d .
Si8 Si 0.22052(5) 0.94724(2) 0.18811(2) 0.02425(14) Uani 1 1 d .
Si9 Si 0.45754(6) 0.95252(3) 0.22521(3) 0.04186(19) Uani 1 1 d .
O1 O 0.09892(13) 0.79502(7) 0.33712(6) 0.0315(4) Uani 1 1 d .
O2 O 0.01598(12) 0.78276(6) 0.23217(6) 0.0277(3) Uani 1 1 d .
O3 O -0.02004(12) 0.88165(6) 0.21768(6) 0.0261(3) Uani 1 1 d .
O4 O 0.07720(13) 0.89363(7) 0.31953(6) 0.0318(4) Uani 1 1 d .
O5 O 0.20584(12) 0.75105(6) 0.26723(6) 0.0260(3) Uani 1 1 d .
O6 O 0.07411(12) 0.82988(7) 0.14607(6) 0.0297(4) Uani 1 1 d .
O7 O 0.15042(13) 0.93574(7) 0.23651(6) 0.0296(4) Uani 1 1 d .
O8 O 0.39662(12) 0.74408(7) 0.24482(6) 0.0308(4) Uani 1 1 d .
O9 O 0.26539(13) 0.80088(6) 0.18238(6) 0.0287(4) Uani 1 1 d .
O10 O 0.22910(13) 0.89599(6) 0.15135(6) 0.0306(4) Uani 1 1 d .
O11 O 0.33368(13) 0.96385(7) 0.21677(7) 0.0369(4) Uani 1 1 d .
O12 O 0.15452(12) 0.85968(6) 0.41935(6) 0.0261(3) Uani 1 1 d .
C11 C -0.06336(17) 0.84456(9) 0.38174(8) 0.0235(4) Uani 1 1 d .
H11 H -0.0694 0.8107 0.4001 0.028 Uiso 1 1 calc R
C12 C -0.09373(19) 0.88523(10) 0.42202(9) 0.0308(5) Uani 1 1 d .
H12A H -0.0458 0.8834 0.4569 0.037 Uiso 1 1 calc R
H12B H -0.0873 0.9196 0.4059 0.037 Uiso 1 1 calc R
C13 C -0.2046(2) 0.87752(12) 0.43444(10) 0.0391(6) Uani 1 1 d .
H13A H -0.2092 0.8448 0.4543 0.047 Uiso 1 1 calc R
H13B H -0.2229 0.9054 0.4587 0.047 Uiso 1 1 calc R
C14 C -0.2810(2) 0.87693(12) 0.38154(12) 0.0433(7) Uani 1 1 d .
H14A H -0.2817 0.9109 0.3636 0.052 Uiso 1 1 calc R
H14B H -0.3511 0.8700 0.3907 0.052 Uiso 1 1 calc R
C15 C -0.2518(2) 0.83605(11) 0.34157(11) 0.0372(6) Uani 1 1 d .
H15A H -0.2578 0.8018 0.3580 0.045 Uiso 1 1 calc R
H15B H -0.3000 0.8376 0.3068 0.045 Uiso 1 1 calc R
C16 C -0.14217(18) 0.84402(10) 0.32913(9) 0.0280(5) Uani 1 1 d .
H16A H -0.1383 0.8769 0.3094 0.034 Uiso 1 1 calc R
H16B H -0.1242 0.8163 0.3045 0.034 Uiso 1 1 calc R
C21 C 0.03518(18) 0.69523(9) 0.29799(10) 0.0284(5) Uani 1 1 d .
H21 H 0.0399 0.6737 0.2646 0.034 Uiso 1 1 calc R
C22 C -0.0800(2) 0.69791(11) 0.30495(12) 0.0410(6) Uani 1 1 d .
H22A H -0.0887 0.7192 0.3375 0.049 Uiso 1 1 calc R
H22B H -0.1187 0.7143 0.2720 0.049 Uiso 1 1 calc R
C23 C -0.1241(2) 0.64481(11) 0.31247(14) 0.0498(8) Uani 1 1 d .
H23A H -0.1971 0.6479 0.3186 0.060 Uiso 1 1 calc R
H23B H -0.1217 0.6246 0.2785 0.060 Uiso 1 1 calc R
C24 C -0.0641(2) 0.61741(12) 0.36082(14) 0.0516(8) Uani 1 1 d .
H24A H -0.0922 0.5825 0.3634 0.062 Uiso 1 1 calc R
H24B H -0.0727 0.6358 0.3953 0.062 Uiso 1 1 calc R
C25 C 0.0494(2) 0.61398(11) 0.35535(13) 0.0455(7) Uani 1 1 d .
H25A H 0.0589 0.5918 0.3236 0.055 Uiso 1 1 calc R
H25B H 0.0866 0.5981 0.3890 0.055 Uiso 1 1 calc R
C26 C 0.0955(2) 0.66684(10) 0.34697(11) 0.0350(6) Uani 1 1 d .
H26A H 0.1681 0.6629 0.3405 0.042 Uiso 1 1 calc R
H26B H 0.0947 0.6874 0.3809 0.042 Uiso 1 1 calc R
C31 C -0.14026(18) 0.81408(9) 0.14540(9) 0.0252(5) Uani 1 1 d .
H31 H -0.1347 0.7800 0.1275 0.030 Uiso 1 1 calc R
C32 C -0.22914(19) 0.81051(11) 0.18020(10) 0.0339(6) Uani 1 1 d .
H32A H -0.2147 0.7827 0.2076 0.041 Uiso 1 1 calc R
H32B H -0.2338 0.8429 0.2006 0.041 Uiso 1 1 calc R
C33 C -0.3324(2) 0.80011(12) 0.14464(12) 0.0438(7) Uani 1 1 d .
H33A H -0.3305 0.7658 0.1276 0.053 Uiso 1 1 calc R
H33B H -0.3881 0.8002 0.1683 0.053 Uiso 1 1 calc R
C34 C -0.3556(2) 0.83997(12) 0.09962(11) 0.0450(7) Uani 1 1 d .
H34A H -0.3641 0.8738 0.1165 0.054 Uiso 1 1 calc R
H34B H -0.4211 0.8313 0.0763 0.054 Uiso 1 1 calc R
C35 C -0.2687(2) 0.84241(12) 0.06396(10) 0.0409(6) Uani 1 1 d .
H35A H -0.2838 0.8695 0.0358 0.049 Uiso 1 1 calc R
H35B H -0.2645 0.8095 0.0445 0.049 Uiso 1 1 calc R
C36 C -0.1655(2) 0.85346(11) 0.09875(10) 0.0361(6) Uani 1 1 d .
H36A H -0.1673 0.8881 0.1150 0.043 Uiso 1 1 calc R
H36B H -0.1102 0.8530 0.0747 0.043 Uiso 1 1 calc R
C41 C -0.0345(2) 0.97793(10) 0.27131(14) 0.0471(7) Uani 1 1 d .
H41 H -0.0535 0.9716 0.3090 0.057 Uiso 1 1 calc R
C42 C -0.1391(2) 0.98120(11) 0.23668(13) 0.0430(7) Uani 1 1 d .
H42A H -0.1783 0.9497 0.2421 0.052 Uiso 1 1 calc R
H42B H -0.1294 0.9829 0.1972 0.052 Uiso 1 1 calc R
C43 C -0.2019(2) 1.02720(12) 0.25059(17) 0.0591(9) Uani 1 1 d .
H43A H -0.2579 1.0328 0.2198 0.071 Uiso 1 1 calc R
H43B H -0.2345 1.0189 0.2838 0.071 Uiso 1 1 calc R
C44 C -0.1447(3) 1.07494(12) 0.26074(18) 0.0673(11) Uani 1 1 d .
H44A H -0.1371 1.0905 0.2246 0.081 Uiso 1 1 calc R
H44B H -0.1870 1.0986 0.2800 0.081 Uiso 1 1 calc R
C45 C -0.0427(2) 1.07181(11) 0.29280(14) 0.0510(8) Uani 1 1 d .
H45A H -0.0511 1.0700 0.3324 0.061 Uiso 1 1 calc R
H45B H -0.0049 1.1037 0.2871 0.061 Uiso 1 1 calc R
C46 C 0.0224(2) 1.02693(10) 0.27914(14) 0.0474(7) Uani 1 1 d .
H46A H 0.0523 1.0349 0.2450 0.057 Uiso 1 1 calc R
H46B H 0.0803 1.0227 0.3093 0.057 Uiso 1 1 calc R
C51 C 0.4275(3) 0.67127(13) 0.33193(14) 0.0671(11) Uani 1 1 d .
H51A H 0.3566 0.6773 0.3391 0.080 Uiso 1 1 calc R
H51B H 0.4713 0.6639 0.3668 0.080 Uiso 1 1 calc R
H51C H 0.4289 0.6421 0.3069 0.080 Uiso 1 1 calc R
C52 C 0.6032(2) 0.71743(13) 0.27655(15) 0.0587(9) Uani 1 1 d .
H52A H 0.5974 0.6888 0.2504 0.070 Uiso 1 1 calc R
H52B H 0.6539 0.7091 0.3085 0.070 Uiso 1 1 calc R
H52C H 0.6254 0.7481 0.2584 0.070 Uiso 1 1 calc R
C53 C 0.4851(2) 0.78228(12) 0.34968(11) 0.0473(7) Uani 1 1 d .
H53A H 0.5159 0.8121 0.3340 0.057 Uiso 1 1 calc R
H53B H 0.5282 0.7719 0.3838 0.057 Uiso 1 1 calc R
H53C H 0.4159 0.7910 0.3578 0.057 Uiso 1 1 calc R
C61 C 0.2401(2) 0.69242(10) 0.17295(10) 0.0323(5) Uani 1 1 d .
H61 H 0.1679 0.6986 0.1552 0.039 Uiso 1 1 calc R
C62 C 0.3068(3) 0.68609(11) 0.12602(10) 0.0445(7) Uani 1 1 d .
H62A H 0.3065 0.7184 0.1049 0.053 Uiso 1 1 calc R
H62B H 0.3788 0.6787 0.1419 0.053 Uiso 1 1 calc R
C63 C 0.2661(3) 0.64260(13) 0.08706(12) 0.0621(10) Uani 1 1 d .
H63A H 0.1968 0.6518 0.0683 0.075 Uiso 1 1 calc R
H63B H 0.3123 0.6383 0.0585 0.075 Uiso 1 1 calc R
C64 C 0.2594(3) 0.59258(12) 0.11749(12) 0.0559(9) Uani 1 1 d .
H64A H 0.3299 0.5805 0.1309 0.067 Uiso 1 1 calc R
H64B H 0.2259 0.5666 0.0916 0.067 Uiso 1 1 calc R
C65 C 0.1988(2) 0.59763(12) 0.16615(14) 0.0526(8) Uani 1 1 d .
H65A H 0.2038 0.5653 0.1874 0.063 Uiso 1 1 calc R
H65B H 0.1252 0.6036 0.1523 0.063 Uiso 1 1 calc R
C66 C 0.2394(2) 0.64168(10) 0.20412(11) 0.0360(6) Uani 1 1 d .
H66A H 0.3103 0.6337 0.2214 0.043 Uiso 1 1 calc R
H66B H 0.1956 0.6452 0.2340 0.043 Uiso 1 1 calc R
C71 C 0.20911(19) 0.81890(10) 0.06737(9) 0.0304(5) Uani 1 1 d .
H71 H 0.1937 0.7815 0.0645 0.036 Uiso 1 1 calc R
C72 C 0.1315(2) 0.84464(14) 0.02414(10) 0.0495(8) Uani 1 1 d .
H72A H 0.1446 0.8819 0.0245 0.059 Uiso 1 1 calc R
H72B H 0.0610 0.8390 0.0335 0.059 Uiso 1 1 calc R
C73 C 0.1385(3) 0.82362(17) -0.03360(11) 0.0671(11) Uani 1 1 d .
H73A H 0.1176 0.7872 -0.0351 0.081 Uiso 1 1 calc R
H73B H 0.0902 0.8426 -0.0609 0.081 Uiso 1 1 calc R
C74 C 0.2463(3) 0.82819(17) -0.04864(12) 0.0673(10) Uani 1 1 d .
H74A H 0.2630 0.8648 -0.0528 0.081 Uiso 1 1 calc R
H74B H 0.2492 0.8112 -0.0846 0.081 Uiso 1 1 calc R
C75 C 0.3258(3) 0.80440(17) -0.00569(12) 0.0669(11) Uani 1 1 d .
H75A H 0.3955 0.8113 -0.0155 0.080 Uiso 1 1 calc R
H75B H 0.3158 0.7669 -0.0058 0.080 Uiso 1 1 calc R
C76 C 0.3190(2) 0.82517(13) 0.05249(10) 0.0422(7) Uani 1 1 d .
H76A H 0.3382 0.8618 0.0541 0.051 Uiso 1 1 calc R
H76B H 0.3682 0.8065 0.0796 0.051 Uiso 1 1 calc R
C81 C 0.16399(19) 1.00023(9) 0.14348(9) 0.0276(5) Uani 1 1 d .
H81 H 0.1567 1.0298 0.1686 0.033 Uiso 1 1 calc R
C82 C 0.2343(2) 1.01849(11) 0.10189(11) 0.0393(6) Uani 1 1 d .
H82A H 0.3037 1.0262 0.1216 0.047 Uiso 1 1 calc R
H82B H 0.2415 0.9909 0.0749 0.047 Uiso 1 1 calc R
C83 C 0.1904(3) 1.06621(12) 0.07134(12) 0.0495(8) Uani 1 1 d .
H83A H 0.1900 1.0948 0.0979 0.059 Uiso 1 1 calc R
H83B H 0.2352 1.0761 0.0435 0.059 Uiso 1 1 calc R
C84 C 0.0811(3) 1.05732(13) 0.04271(12) 0.0564(9) Uani 1 1 d .
H84A H 0.0529 1.0898 0.0264 0.068 Uiso 1 1 calc R
H84B H 0.0828 1.0324 0.0124 0.068 Uiso 1 1 calc R
C85 C 0.0114(2) 1.03739(12) 0.08246(12) 0.0491(7) Uani 1 1 d .
H85A H -0.0569 1.0291 0.0619 0.059 Uiso 1 1 calc R
H85B H 0.0015 1.0644 0.1096 0.059 Uiso 1 1 calc R
C86 C 0.0559(2) 0.98971(11) 0.11299(11) 0.0385(6) Uani 1 1 d .
H86A H 0.0595 0.9616 0.0863 0.046 Uiso 1 1 calc R
H86B H 0.0098 0.9788 0.1398 0.046 Uiso 1 1 calc R
C91 C 0.5155(3) 0.9971(2) 0.28039(15) 0.0957(17) Uani 1 1 d .
H91A H 0.5005 1.0325 0.2688 0.115 Uiso 1 1 calc R
H91B H 0.5903 0.9920 0.2869 0.115 Uiso 1 1 calc R
H91C H 0.4862 0.9903 0.3145 0.115 Uiso 1 1 calc R
C92 C 0.4800(4) 0.88595(19) 0.2457(3) 0.122(2) Uani 1 1 d .
H92A H 0.4416 0.8780 0.2764 0.146 Uiso 1 1 calc R
H92B H 0.5538 0.8805 0.2572 0.146 Uiso 1 1 calc R
H92C H 0.4565 0.8636 0.2143 0.146 Uiso 1 1 calc R
C93 C 0.5112(3) 0.96580(14) 0.16071(13) 0.0569(9) Uani 1 1 d .
H93A H 0.4799 0.9427 0.1317 0.068 Uiso 1 1 calc R
H93B H 0.5860 0.9605 0.1666 0.068 Uiso 1 1 calc R
H93C H 0.4964 1.0013 0.1495 0.068 Uiso 1 1 calc R
C101 C 0.29944(19) 0.94352(10) 0.43433(10) 0.0310(5) Uani 1 1 d .
C102 C 0.3884(2) 0.92684(10) 0.46941(11) 0.0359(6) Uani 1 1 d .
C103 C 0.3710(2) 0.93586(10) 0.52445(11) 0.0398(6) Uani 1 1 d .
C104 C 0.2698(2) 0.95493(10) 0.52355(10) 0.0372(6) Uani 1 1 d .
C105 C 0.22557(19) 0.96010(9) 0.46758(10) 0.0299(5) Uani 1 1 d .
C106 C 0.2901(2) 0.94499(12) 0.37226(10) 0.0444(7) Uani 1 1 d .
H10A H 0.2225 0.9588 0.3573 0.053 Uiso 1 1 calc R
H10B H 0.2972 0.9103 0.3581 0.053 Uiso 1 1 calc R
H10C H 0.3445 0.9668 0.3610 0.053 Uiso 1 1 calc R
C107 C 0.4886(2) 0.91074(13) 0.45052(15) 0.0556(8) Uani 1 1 d .
H10D H 0.5272 0.9411 0.4419 0.067 Uiso 1 1 calc R
H10E H 0.4743 0.8894 0.4175 0.067 Uiso 1 1 calc R
H10F H 0.5295 0.8913 0.4799 0.067 Uiso 1 1 calc R
C108 C 0.4559(3) 0.93635(13) 0.57271(14) 0.0652(10) Uani 1 1 d .
H10G H 0.5050 0.9636 0.5676 0.078 Uiso 1 1 calc R
H10H H 0.4916 0.9033 0.5750 0.078 Uiso 1 1 calc R
H10I H 0.4261 0.9424 0.6069 0.078 Uiso 1 1 calc R
C109 C 0.2203(3) 0.97321(12) 0.57229(12) 0.0630(10) Uani 1 1 d .
H10J H 0.2509 0.9552 0.6056 0.076 Uiso 1 1 calc R
H10K H 0.1460 0.9663 0.5658 0.076 Uiso 1 1 calc R
H10L H 0.2316 1.0100 0.5772 0.076 Uiso 1 1 calc R
C110 C 0.1204(2) 0.98135(11) 0.44805(13) 0.0450(7) Uani 1 1 d .
H11A H 0.1240 1.0187 0.4469 0.054 Uiso 1 1 calc R
H11B H 0.0724 0.9709 0.4735 0.054 Uiso 1 1 calc R
H11C H 0.0963 0.9682 0.4110 0.054 Uiso 1 1 calc R
C111 C 0.17864(19) 0.79103(9) 0.50968(9) 0.0292(5) Uani 1 1 d .
C112 C 0.27845(19) 0.78060(9) 0.49690(9) 0.0284(5) Uani 1 1 d .
C113 C 0.3511(2) 0.80404(10) 0.53746(10) 0.0346(6) Uani 1 1 d .
C114 C 0.2943(2) 0.82915(10) 0.57538(10) 0.0388(6) Uani 1 1 d .
C115 C 0.1881(2) 0.82272(10) 0.55720(10) 0.0356(6) Uani 1 1 d .
C116 C 0.0811(2) 0.76816(11) 0.48191(12) 0.0440(7) Uani 1 1 d .
H11D H 0.0679 0.7358 0.5000 0.053 Uiso 1 1 calc R
H11E H 0.0874 0.7618 0.4430 0.053 Uiso 1 1 calc R
H11F H 0.0238 0.7918 0.4845 0.053 Uiso 1 1 calc R
C117 C 0.3028(2) 0.74737(10) 0.44996(11) 0.0418(7) Uani 1 1 d .
H11G H 0.2887 0.7116 0.4580 0.050 Uiso 1 1 calc R
H11H H 0.3757 0.7512 0.4455 0.050 Uiso 1 1 calc R
H11I H 0.2599 0.7577 0.4158 0.050 Uiso 1 1 calc R
C118 C 0.4663(2) 0.79607(13) 0.54332(14) 0.0540(8) Uani 1 1 d .
H11J H 0.4828 0.7612 0.5562 0.065 Uiso 1 1 calc R
H11K H 0.5004 0.8206 0.5701 0.065 Uiso 1 1 calc R
H11L H 0.4905 0.8013 0.5075 0.065 Uiso 1 1 calc R
C119 C 0.3372(3) 0.84876(13) 0.63248(11) 0.0647(10) Uani 1 1 d .
H11M H 0.3182 0.8252 0.6606 0.078 Uiso 1 1 calc R
H11N H 0.3086 0.8827 0.6382 0.078 Uiso 1 1 calc R
H11O H 0.4125 0.8511 0.6354 0.078 Uiso 1 1 calc R
C120 C 0.1002(3) 0.83961(13) 0.58743(13) 0.0572(9) Uani 1 1 d .
H12C H 0.0373 0.8430 0.5611 0.069 Uiso 1 1 calc R
H12D H 0.1171 0.8726 0.6053 0.069 Uiso 1 1 calc R
H12E H 0.0893 0.8141 0.6154 0.069 Uiso 1 1 calc R
C200 C 0.2916(9) 1.0031(4) -0.0558(5) 0.106(3) Uiso 0.50 1 d P
C201 C 0.3989(4) 1.00189(17) -0.02452(18) 0.0794(12) Uiso 1 1 d .
C202 C 0.4552(4) 1.04608(18) -0.01279(19) 0.0843(12) Uiso 1 1 d .
C203 C 0.4422(4) 0.95543(18) -0.01215(18) 0.0841(12) Uiso 1 1 d .

loop_
_atom_site_aniso_label
_atom_site_aniso_U_11
_atom_site_aniso_U_22
_atom_site_aniso_U_33
_atom_site_aniso_U_23
_atom_site_aniso_U_13
_atom_site_aniso_U_12
Ti 0.0282(2) 0.0247(2) 0.01695(18) -0.00085(15) -0.00088(15) 0.00093(16)
Si1 0.0253(3) 0.0254(3) 0.0159(3) -0.0013(2) 0.0016(2) -0.0017(2)
Si2 0.0243(3) 0.0208(3) 0.0195(3) -0.0001(2) 0.0028(2) 0.0009(2)
Si3 0.0215(3) 0.0232(3) 0.0183(3) -0.0012(2) -0.0001(2) 0.0012(2)
Si4 0.0242(3) 0.0201(3) 0.0190(3) 0.0001(2) 0.0011(2) 0.0006(2)
Si5 0.0277(4) 0.0324(4) 0.0346(4) 0.0072(3) -0.0079(3) -0.0027(3)
Si6 0.0219(3) 0.0243(3) 0.0198(3) 0.0005(2) 0.0002(2) 0.0032(2)
Si7 0.0241(3) 0.0266(3) 0.0177(3) 0.0020(2) 0.0021(2) 0.0032(2)
Si8 0.0247(3) 0.0266(3) 0.0212(3) 0.0035(2) 0.0020(2) -0.0030(3)
Si9 0.0273(4) 0.0573(5) 0.0394(4) 0.0098(4) -0.0014(3) -0.0070(3)
O1 0.0338(9) 0.0350(10) 0.0252(8) -0.0097(7) 0.0019(7) 0.0049(7)
O2 0.0279(9) 0.0276(9) 0.0260(8) 0.0037(7) -0.0021(6) 0.0005(7)
O3 0.0291(9) 0.0248(8) 0.0231(7) -0.0032(6) -0.0014(6) 0.0002(7)
O4 0.0379(10) 0.0376(10) 0.0188(7) 0.0058(7) -0.0002(7) -0.0102(8)
O5 0.0263(8) 0.0281(9) 0.0237(7) 0.0001(6) 0.0040(6) 0.0026(7)
O6 0.0254(9) 0.0407(10) 0.0230(8) -0.0012(7) 0.0039(6) 0.0011(7)
O7 0.0290(9) 0.0371(10) 0.0229(8) 0.0032(7) 0.0042(7) -0.0053(7)
O8 0.0230(8) 0.0395(10) 0.0290(8) 0.0078(7) -0.0004(7) 0.0030(7)
O9 0.0306(9) 0.0289(9) 0.0259(8) 0.0077(7) 0.0007(7) 0.0045(7)
O10 0.0379(10) 0.0263(9) 0.0290(8) 0.0020(7) 0.0096(7) 0.0003(7)
O11 0.0282(9) 0.0481(11) 0.0330(9) 0.0043(8) -0.0012(7) -0.0087(8)
O12 0.0307(9) 0.0296(9) 0.0171(7) 0.0005(6) 0.0000(6) -0.0022(7)
C11 0.0269(12) 0.0249(11) 0.0184(9) -0.0007(9) 0.0024(8) -0.0014(9)
C12 0.0325(13) 0.0373(14) 0.0231(11) -0.0068(10) 0.0051(10) 0.0004(11)
C13 0.0386(15) 0.0484(17) 0.0327(13) -0.0083(12) 0.0139(11) -0.0009(12)
C14 0.0288(14) 0.0550(18) 0.0482(16) -0.0111(14) 0.0127(12) 0.0010(12)
C15 0.0289(13) 0.0457(16) 0.0368(13) -0.0050(12) 0.0030(11) -0.0047(11)
C16 0.0273(12) 0.0349(13) 0.0211(10) -0.0041(9) 0.0008(9) -0.0002(10)
C21 0.0306(13) 0.0253(12) 0.0293(11) 0.0024(10) 0.0038(10) -0.0002(10)
C22 0.0326(14) 0.0384(15) 0.0515(16) 0.0076(13) 0.0037(12) 0.0008(11)
C23 0.0329(15) 0.0435(17) 0.074(2) 0.0051(16) 0.0108(14) -0.0093(13)
C24 0.056(2) 0.0366(16) 0.067(2) 0.0169(15) 0.0242(16) -0.0021(14)
C25 0.0508(18) 0.0329(15) 0.0537(17) 0.0113(13) 0.0103(14) 0.0061(13)
C26 0.0343(14) 0.0319(14) 0.0378(13) 0.0084(11) 0.0014(11) 0.0027(11)
C31 0.0263(12) 0.0235(11) 0.0248(10) -0.0052(9) 0.0000(9) 0.0013(9)
C32 0.0250(13) 0.0442(15) 0.0316(12) -0.0004(11) -0.0001(10) -0.0013(11)
C33 0.0267(14) 0.0569(19) 0.0465(15) -0.0015(14) -0.0002(12) -0.0059(13)
C34 0.0282(14) 0.0608(19) 0.0424(15) -0.0094(14) -0.0093(11) 0.0084(13)
C35 0.0383(15) 0.0525(17) 0.0284(12) -0.0022(12) -0.0084(11) 0.0073(13)
C36 0.0337(14) 0.0418(15) 0.0308(12) 0.0034(11) -0.0033(10) 0.0001(11)
C41 0.0336(15) 0.0312(14) 0.073(2) -0.0115(14) -0.0048(14) 0.0076(11)
C42 0.0323(15) 0.0346(15) 0.0592(17) -0.0049(13) -0.0048(13) 0.0035(11)
C43 0.0323(16) 0.0436(18) 0.098(3) -0.0090(18) -0.0035(16) 0.0086(13)
C44 0.049(2) 0.0372(17) 0.111(3) -0.0155(19) -0.0081(19) 0.0201(15)
C45 0.0472(18) 0.0326(15) 0.071(2) -0.0177(15) -0.0005(15) 0.0062(13)
C46 0.0395(16) 0.0324(15) 0.0666(19) -0.0124(14) -0.0061(14) 0.0055(12)
C51 0.082(3) 0.053(2) 0.0554(19) 0.0267(16) -0.0319(18) -0.0271(18)
C52 0.0300(16) 0.058(2) 0.085(2) -0.0120(19) -0.0054(15) 0.0111(14)
C53 0.0540(19) 0.0540(19) 0.0342(14) 0.0002(13) 0.0065(13) -0.0132(15)
C61 0.0322(13) 0.0353(14) 0.0272(11) -0.0063(10) -0.0036(10) 0.0085(11)
C62 0.066(2) 0.0423(16) 0.0259(12) 0.0002(11) 0.0093(12) 0.0212(14)
C63 0.087(3) 0.065(2) 0.0308(14) -0.0159(14) -0.0072(15) 0.0358(19)
C64 0.068(2) 0.0447(18) 0.0487(17) -0.0239(15) -0.0141(15) 0.0184(15)
C65 0.0456(18) 0.0384(16) 0.070(2) -0.0220(15) -0.0057(15) 0.0012(13)
C66 0.0362(14) 0.0322(14) 0.0391(13) -0.0099(11) 0.0030(11) -0.0019(11)
C71 0.0299(13) 0.0374(14) 0.0236(11) -0.0018(10) 0.0026(9) 0.0050(10)
C72 0.0419(17) 0.080(2) 0.0257(12) 0.0062(14) -0.0001(11) 0.0093(15)
C73 0.062(2) 0.116(3) 0.0222(13) -0.0046(17) -0.0008(13) -0.007(2)
C74 0.076(3) 0.102(3) 0.0257(14) -0.0026(16) 0.0140(15) -0.005(2)
C75 0.060(2) 0.108(3) 0.0374(16) 0.0036(18) 0.0259(15) 0.024(2)
C76 0.0329(15) 0.065(2) 0.0301(13) 0.0044(13) 0.0086(11) 0.0073(13)
C81 0.0333(13) 0.0255(12) 0.0238(10) 0.0024(9) 0.0036(9) 0.0004(10)
C82 0.0427(16) 0.0379(15) 0.0385(14) 0.0123(12) 0.0102(12) 0.0003(12)
C83 0.062(2) 0.0446(17) 0.0429(16) 0.0212(14) 0.0100(14) 0.0024(15)
C84 0.075(2) 0.0519(19) 0.0394(15) 0.0197(14) -0.0051(15) 0.0134(17)
C85 0.0468(18) 0.0509(18) 0.0462(16) 0.0045(14) -0.0067(13) 0.0115(14)
C86 0.0341(14) 0.0436(16) 0.0359(13) 0.0035(12) -0.0025(11) -0.0009(12)
C91 0.044(2) 0.188(5) 0.055(2) -0.037(3) 0.0059(17) -0.044(3)
C92 0.061(3) 0.093(3) 0.204(6) 0.090(4) -0.009(3) 0.012(2)
C93 0.056(2) 0.062(2) 0.0587(19) 0.0000(17) 0.0271(16) 0.0083(16)
C101 0.0328(13) 0.0313(13) 0.0283(11) 0.0012(10) 0.0014(10) -0.0094(10)
C102 0.0314(14) 0.0323(14) 0.0422(14) -0.0018(11) -0.0013(11) -0.0049(11)
C103 0.0498(17) 0.0283(14) 0.0355(13) -0.0037(11) -0.0152(12) -0.0023(12)
C104 0.0597(18) 0.0235(13) 0.0277(12) -0.0043(10) 0.0037(12) 0.0022(12)
C105 0.0335(13) 0.0218(12) 0.0334(12) 0.0040(10) 0.0012(10) -0.0009(10)
C106 0.0523(18) 0.0515(18) 0.0295(13) 0.0049(12) 0.0064(12) -0.0207(14)
C107 0.0326(16) 0.0522(19) 0.083(2) -0.0047(18) 0.0116(16) -0.0054(13)
C108 0.080(3) 0.0477(19) 0.0561(19) -0.0009(16) -0.0360(18) -0.0072(17)
C109 0.114(3) 0.0380(17) 0.0399(16) -0.0093(14) 0.0223(18) 0.0113(18)
C110 0.0385(16) 0.0350(15) 0.0610(18) 0.0132(14) 0.0049(13) 0.0041(12)
C111 0.0335(13) 0.0288(13) 0.0251(11) 0.0089(10) 0.0039(9) 0.0006(10)
C112 0.0356(13) 0.0250(12) 0.0248(11) 0.0025(9) 0.0049(10) 0.0023(10)
C113 0.0367(14) 0.0303(13) 0.0349(13) 0.0076(11) -0.0016(11) 0.0027(11)
C114 0.0594(18) 0.0347(14) 0.0196(11) 0.0036(10) -0.0049(11) 0.0050(13)
C115 0.0499(17) 0.0332(14) 0.0254(11) 0.0075(10) 0.0117(11) 0.0108(12)
C116 0.0382(16) 0.0420(16) 0.0492(16) 0.0208(13) -0.0036(12) -0.0064(12)
C117 0.0576(19) 0.0340(15) 0.0369(14) -0.0005(12) 0.0178(13) 0.0040(13)
C118 0.0376(17) 0.0517(19) 0.069(2) 0.0123(16) -0.0070(15) 0.0045(14)
C119 0.111(3) 0.052(2) 0.0246(13) 0.0012(13) -0.0143(16) -0.002(2)
C120 0.075(2) 0.055(2) 0.0490(17) 0.0111(15) 0.0338(17) 0.0232(17)

loop_
_atom_type_symbol
_atom_type_description
_atom_type_scat_dispersion_real
_atom_type_scat_dispersion_imag
_atom_type_scat_source
C C 0.0033 0.0016 'International Tables Vol C Tables 4.2.6.8 and 6.1.1.4'
H H 0.0000 0.0000 'International Tables Vol C Tables 4.2.6.8 and 6.1.1.4'
O O 0.0106 0.0060 'International Tables Vol C Tables 4.2.6.8 and 6.1.1.4'
Si Si 0.0817 0.0704 'International Tables Vol C Tables 4.2.6.8 and 6.1.1.4'
Ti Ti 0.2776 0.4457 'International Tables Vol C Tables 4.2.6.8 and 6.1.1.4'

loop_
_geom_angle_atom_site_label_1
_geom_angle_atom_site_label_2
_geom_angle_atom_site_label_3
_geom_angle
_geom_angle_site_symmetry_3
O12 Ti C115 106.82(9) .
O12 Ti C105 86.42(8) .
C115 Ti C105 126.47(9) .
O12 Ti C111 81.11(7) .
C115 Ti C111 34.52(8) .
C105 Ti C111 147.96(9) .
O12 Ti C104 119.20(8) .
C115 Ti C104 102.93(9) .
C105 Ti C104 34.50(8) .
C111 Ti C104 136.73(9) .
O12 Ti C112 91.45(7) .
C115 Ti C112 57.18(8) .
C105 Ti C112 176.22(8) .
C111 Ti C112 34.23(8) .
C104 Ti C112 148.39(8) .
O12 Ti C102 112.16(8) .
C115 Ti C102 141.02(10) .
C105 Ti C102 57.26(9) .
C111 Ti C102 154.43(9) .
C104 Ti C102 57.06(10) .
C112 Ti C102 120.98(9) .
O12 Ti C101 82.82(7) .
C115 Ti C101 159.31(9) .
C105 Ti C101 34.18(8) .
C111 Ti C101 163.30(8) .
C104 Ti C101 56.80(8) .
C112 Ti C101 142.40(9) .
C102 Ti C101 34.35(8) .
O12 Ti C103 138.63(8) .
C115 Ti C103 110.14(10) .
C105 Ti C103 56.71(9) .
C111 Ti C103 140.11(9) .
C104 Ti C103 34.00(10) .
C112 Ti C103 124.14(9) .
C102 Ti C103 34.02(9) .
C101 Ti C103 56.33(9) .
O12 Ti C113 125.24(8) .
C115 Ti C113 56.86(9) .
C105 Ti C113 147.47(9) .
C111 Ti C113 56.66(9) .
C104 Ti C113 115.49(9) .
C112 Ti C113 34.10(8) .
C102 Ti C113 98.96(9) .
C101 Ti C113 132.26(9) .
C103 Ti C113 90.99(9) .
O12 Ti C114 137.12(9) .
C115 Ti C114 33.82(10) .
C105 Ti C114 127.16(9) .
C111 Ti C114 56.20(9) .
C104 Ti C114 93.20(9) .
C112 Ti C114 56.23(8) .
C102 Ti C114 108.90(10) .
C101 Ti C114 140.06(9) .
C103 Ti C114 83.91(9) .
C113 Ti C114 33.80(9) .
O12 Si1 O4 111.37(9) .
O12 Si1 O1 110.13(9) .
O4 Si1 O1 106.46(9) .
O12 Si1 C11 113.51(9) .
O4 Si1 C11 108.14(10) .
O1 Si1 C11 106.89(10) .
O1 Si2 O5 107.95(9) .
O1 Si2 O2 111.35(9) .
O5 Si2 O2 109.53(8) .
O1 Si2 C21 111.48(10) .
O5 Si2 C21 109.98(10) .
O2 Si2 C21 106.55(10) .
O6 Si3 O3 109.33(9) .
O6 Si3 O2 108.89(9) .
O3 Si3 O2 109.35(8) .
O6 Si3 C31 109.35(9) .
O3 Si3 C31 108.86(9) .
O2 Si3 C31 111.04(10) .
O4 Si4 O7 107.69(9) .
O4 Si4 O3 110.57(9) .
O7 Si4 O3 108.48(9) .
O4 Si4 C41 108.23(13) .
O7 Si4 C41 112.18(12) .
O3 Si4 C41 109.67(11) .
O8 Si5 C53 109.96(12) .
O8 Si5 C52 106.86(13) .
C53 Si5 C52 110.59(15) .
O8 Si5 C51 108.74(12) .
C53 Si5 C51 109.12(16) .
C52 Si5 C51 111.53(18) .
O8 Si6 O9 107.44(9) .
O8 Si6 O5 108.86(9) .
O9 Si6 O5 109.62(9) .
O8 Si6 C61 110.58(10) .
O9 Si6 C61 110.50(10) .
O5 Si6 C61 109.81(10) .
O10 Si7 O9 108.35(9) .
O10 Si7 O6 110.08(9) .
O9 Si7 O6 109.79(9) .
O10 Si7 C71 111.30(10) .
O9 Si7 C71 110.27(10) .
O6 Si7 C71 107.05(10) .
O11 Si8 O7 108.03(9) .
O11 Si8 O10 109.61(10) .
O7 Si8 O10 109.76(9) .
O11 Si8 C81 109.02(11) .
O7 Si8 C81 110.38(10) .
O10 Si8 C81 110.01(10) .
O11 Si9 C92 109.17(17) .
O11 Si9 C93 110.01(13) .
C92 Si9 C93 110.4(2) .
O11 Si9 C91 106.22(16) .
C92 Si9 C91 111.3(3) .
C93 Si9 C91 109.64(18) .
Si2 O1 Si1 150.36(12) .
Si3 O2 Si2 152.01(11) .
Si3 O3 Si4 143.23(11) .
Si4 O4 Si1 155.34(12) .
Si2 O5 Si6 146.97(11) .
Si3 O6 Si7 148.54(11) .
Si4 O7 Si8 154.87(11) .
Si6 O8 Si5 146.06(11) .
Si7 O9 Si6 148.83(12) .
Si7 O10 Si8 148.03(11) .
Si8 O11 Si9 147.68(13) .
Si1 O12 Ti 177.82(11) .
C12 C11 C16 109.89(19) .
C12 C11 Si1 114.75(16) .
C16 C11 Si1 112.36(15) .
C13 C12 C11 111.5(2) .
C14 C13 C12 111.3(2) .
C13 C14 C15 110.9(2) .
C16 C15 C14 110.7(2) .
C15 C16 C11 112.34(19) .
C26 C21 C22 110.2(2) .
C26 C21 Si2 113.72(17) .
C22 C21 Si2 113.16(17) .
C23 C22 C21 111.3(2) .
C24 C23 C22 111.2(3) .
C23 C24 C25 112.0(2) .
C24 C25 C26 111.5(2) .
C25 C26 C21 111.7(2) .
C32 C31 C36 110.4(2) .
C32 C31 Si3 113.41(15) .
C36 C31 Si3 111.58(17) .
C33 C32 C31 111.9(2) .
C34 C33 C32 111.5(2) .
C33 C34 C35 110.5(2) .
C34 C35 C36 111.2(2) .
C35 C36 C31 111.9(2) .
C46 C41 C42 115.2(2) .
C46 C41 Si4 115.4(2) .
C42 C41 Si4 116.8(2) .
C41 C42 C43 113.3(2) .
C44 C43 C42 115.8(3) .
C45 C44 C43 117.1(3) .
C44 C45 C46 115.3(3) .
C41 C46 C45 114.2(3) .
C66 C61 C62 108.6(2) .
C66 C61 Si6 114.02(16) .
C62 C61 Si6 113.2(2) .
C63 C62 C61 111.0(3) .
C64 C63 C62 112.0(2) .
C63 C64 C65 112.3(2) .
C64 C65 C66 111.4(3) .
C65 C66 C61 112.0(2) .
C72 C71 C76 110.3(2) .
C72 C71 Si7 113.59(18) .
C76 C71 Si7 114.34(17) .
C71 C72 C73 111.5(3) .
C74 C73 C72 111.7(3) .
C73 C74 C75 112.2(3) .
C74 C75 C76 112.2(3) .
C75 C76 C71 110.6(2) .
C86 C81 C82 109.2(2) .
C86 C81 Si8 114.94(17) .
C82 C81 Si8 113.23(18) .
C83 C82 C81 111.0(2) .
C84 C83 C82 111.7(3) .
C85 C84 C83 111.5(2) .
C84 C85 C86 111.9(3) .
C85 C86 C81 111.0(2) .
C105 C101 C102 108.4(2) .
C105 C101 C106 127.0(2) .
C102 C101 C106 124.5(2) .
C105 C101 Ti 72.29(13) .
C102 C101 Ti 72.44(15) .
C106 C101 Ti 123.28(17) .
C103 C102 C101 107.5(2) .
C103 C102 C107 126.5(3) .
C101 C102 C107 125.3(3) .
C103 C102 Ti 74.28(16) .
C101 C102 Ti 73.21(14) .
C107 C102 Ti 125.62(19) .
C104 C103 C102 108.3(2) .
C104 C103 C108 126.9(3) .
C102 C103 C108 123.4(3) .
C104 C103 Ti 71.55(15) .
C102 C103 Ti 71.70(15) .
C108 C103 Ti 133.3(2) .
C103 C104 C105 108.1(2) .
C103 C104 C109 126.9(3) .
C105 C104 C109 124.6(3) .
C103 C104 Ti 74.44(15) .
C105 C104 Ti 72.67(14) .
C109 C104 Ti 124.5(2) .
C101 C105 C104 107.6(2) .
C101 C105 C110 126.8(2) .
C104 C105 C110 125.5(2) .
C101 C105 Ti 73.53(14) .
C104 C105 Ti 72.84(14) .
C110 C105 Ti 121.05(17) .
C112 C111 C115 108.1(2) .
C112 C111 C116 125.8(2) .
C115 C111 C116 125.8(2) .
C112 C111 Ti 72.99(13) .
C115 C111 Ti 72.62(14) .
C116 C111 Ti 125.22(16) .
C111 C112 C113 108.4(2) .
C111 C112 C117 125.2(2) .
C113 C112 C117 126.3(2) .
C111 C112 Ti 72.78(14) .
C113 C112 Ti 74.71(14) .
C117 C112 Ti 121.40(16) .
C112 C113 C114 107.1(2) .
C112 C113 C118 125.1(2) .
C114 C113 C118 127.1(3) .
C112 C113 Ti 71.19(14) .
C114 C113 Ti 73.65(14) .
C118 C113 Ti 127.68(19) .
C115 C114 C113 108.5(2) .
C115 C114 C119 123.8(3) .
C113 C114 C119 126.2(3) .
C115 C114 Ti 70.54(13) .
C113 C114 Ti 72.55(13) .
C119 C114 Ti 133.4(2) .
C114 C115 C111 107.7(2) .
C114 C115 C120 126.3(3) .
C111 C115 C120 125.5(3) .
C114 C115 Ti 75.64(15) .
C111 C115 Ti 72.86(13) .
C120 C115 Ti 124.16(18) .
C203 C201 C202 120.6(4) .
C203 C201 C200 117.7(6) .
C202 C201 C200 121.5(6) .
C201 C202 C203 121.4(4) 3_675
C201 C203 C202 118.0(4) 3_675

loop_
_geom_bond_atom_site_label_1
_geom_bond_atom_site_label_2
_geom_bond_distance
_geom_bond_site_symmetry_2
Ti O12 1.9274(15) .
Ti C115 2.390(2) .
Ti C105 2.393(2) .
Ti C111 2.394(2) .
Ti C104 2.396(3) .
Ti C112 2.396(2) .
Ti C102 2.399(3) .
Ti C101 2.409(2) .
Ti C103 2.433(3) .
Ti C113 2.442(2) .
Ti C114 2.456(2) .
Si1 O12 1.5951(16) .
Si1 O4 1.6342(17) .
Si1 O1 1.6424(17) .
Si1 C11 1.873(2) .
Si2 O1 1.6093(16) .
Si2 O5 1.6232(17) .
Si2 O2 1.6233(16) .
Si2 C21 1.855(2) .
Si3 O6 1.6200(16) .
Si3 O3 1.6208(16) .
Si3 O2 1.6214(16) .
Si3 C31 1.849(2) .
Si4 O4 1.6084(16) .
Si4 O7 1.6135(17) .
Si4 O3 1.6281(16) .
Si4 C41 1.863(3) .
Si5 O8 1.6361(17) .
Si5 C53 1.842(3) .
Si5 C52 1.847(3) .
Si5 C51 1.862(3) .
Si6 O8 1.6117(17) .
Si6 O9 1.6215(16) .
Si6 O5 1.6248(16) .
Si6 C61 1.859(3) .
Si7 O10 1.6182(18) .
Si7 O9 1.6212(16) .
Si7 O6 1.6223(17) .
Si7 C71 1.849(2) .
Si8 O11 1.6117(18) .
Si8 O7 1.6187(16) .
Si8 O10 1.6263(17) .
Si8 C81 1.856(2) .
Si9 O11 1.6338(19) .
Si9 C92 1.825(4) .
Si9 C93 1.842(3) .
Si9 C91 1.867(4) .
C11 C12 1.537(3) .
C11 C16 1.538(3) .
C12 C13 1.535(3) .
C13 C14 1.526(4) .
C14 C15 1.531(4) .
C15 C16 1.519(3) .
C21 C26 1.536(3) .
C21 C22 1.541(4) .
C22 C23 1.525(4) .
C23 C24 1.511(4) .
C24 C25 1.512(4) .
C25 C26 1.533(4) .
C31 C32 1.532(3) .
C31 C36 1.540(3) .
C32 C33 1.531(3) .
C33 C34 1.518(4) .
C34 C35 1.524(4) .
C35 C36 1.526(3) .
C41 C46 1.482(4) .
C41 C42 1.513(4) .
C42 C43 1.521(4) .
C43 C44 1.460(5) .
C44 C45 1.458(4) .
C45 C46 1.514(4) .
C61 C66 1.531(4) .
C61 C62 1.540(4) .
C62 C63 1.533(4) .
C63 C64 1.513(5) .
C64 C65 1.520(5) .
C65 C66 1.530(4) .
C71 C72 1.522(3) .
C71 C76 1.538(4) .
C72 C73 1.529(4) .
C73 C74 1.508(5) .
C74 C75 1.511(5) .
C75 C76 1.536(4) .
C81 C86 1.534(3) .
C81 C82 1.536(3) .
C82 C83 1.528(4) .
C83 C84 1.525(5) .
C84 C85 1.511(4) .
C85 C86 1.529(4) .
C101 C105 1.411(3) .
C101 C102 1.420(4) .
C101 C106 1.507(3) .
C102 C103 1.414(4) .
C102 C107 1.507(4) .
C103 C104 1.412(4) .
C103 C108 1.510(4) .
C104 C105 1.420(3) .
C104 C109 1.508(4) .
C105 C110 1.502(4) .
C111 C112 1.409(3) .
C111 C115 1.419(3) .
C111 C116 1.490(4) .
C112 C113 1.419(3) .
C112 C117 1.507(3) .
C113 C114 1.424(4) .
C113 C118 1.510(4) .
C114 C115 1.411(4) .
C114 C119 1.523(4) .
C115 C120 1.513(4) .
C200 C201 1.508(12) .
C201 C203 1.358(6) .
C201 C202 1.380(6) .
C202 C203 1.400(6) 3_675
C203 C202 1.400(6) 3_675

loop_
_geom_torsion_atom_site_label_1
_geom_torsion_atom_site_label_2
_geom_torsion_atom_site_label_3
_geom_torsion_atom_site_label_4
_geom_torsion
_geom_torsion_site_symmetry_4
O5 Si2 O1 Si1 114.7(2) .
O2 Si2 O1 Si1 -5.6(3) .
C21 Si2 O1 Si1 -124.5(2) .
O12 Si1 O1 Si2 -157.3(2) .
O4 Si1 O1 Si2 -36.4(3) .
C11 Si1 O1 Si2 79.0(3) .
O6 Si3 O2 Si2 63.7(3) .
O3 Si3 O2 Si2 -55.7(3) .
C31 Si3 O2 Si2 -175.8(2) .
O1 Si2 O2 Si3 61.3(3) .
O5 Si2 O2 Si3 -58.0(3) .
C21 Si2 O2 Si3 -176.9(2) .
O6 Si3 O3 Si4 -63.27(19) .
O2 Si3 O3 Si4 55.9(2) .
C31 Si3 O3 Si4 177.33(17) .
O4 Si4 O3 Si3 -60.8(2) .
O7 Si4 O3 Si3 57.11(19) .
C41 Si4 O3 Si3 179.93(19) .
O7 Si4 O4 Si1 -131.5(3) .
O3 Si4 O4 Si1 -13.1(3) .
C41 Si4 O4 Si1 107.0(3) .
O12 Si1 O4 Si4 176.9(3) .
O1 Si1 O4 Si4 56.8(3) .
C11 Si1 O4 Si4 -57.7(3) .
O1 Si2 O5 Si6 -137.71(19) .
O2 Si2 O5 Si6 -16.3(2) .
C21 Si2 O5 Si6 100.5(2) .
O8 Si6 O5 Si2 174.78(19) .
O9 Si6 O5 Si2 57.5(2) .
C61 Si6 O5 Si2 -64.0(2) .
O3 Si3 O6 Si7 62.3(2) .
O2 Si3 O6 Si7 -57.1(2) .
C31 Si3 O6 Si7 -178.6(2) .
O10 Si7 O6 Si3 -70.5(2) .
O9 Si7 O6 Si3 48.7(2) .
C71 Si7 O6 Si3 168.4(2) .
O4 Si4 O7 Si8 151.8(3) .
O3 Si4 O7 Si8 32.1(3) .
C41 Si4 O7 Si8 -89.2(3) .
O11 Si8 O7 Si4 177.2(3) .
O10 Si8 O7 Si4 -63.4(3) .
C81 Si8 O7 Si4 58.0(3) .
O9 Si6 O8 Si5 138.6(2) .
O5 Si6 O8 Si5 20.0(2) .
C61 Si6 O8 Si5 -100.8(2) .
C53 Si5 O8 Si6 -79.5(2) .
C52 Si5 O8 Si6 160.4(2) .
C51 Si5 O8 Si6 39.9(3) .
O10 Si7 O9 Si6 150.8(2) .
O6 Si7 O9 Si6 30.5(2) .
C71 Si7 O9 Si6 -87.2(2) .
O8 Si6 O9 Si7 171.3(2) .
O5 Si6 O9 Si7 -70.5(2) .
C61 Si6 O9 Si7 50.6(2) .
O9 Si7 O10 Si8 -82.1(2) .
O6 Si7 O10 Si8 38.0(2) .
C71 Si7 O10 Si8 156.5(2) .
O11 Si8 O10 Si7 122.7(2) .
O7 Si8 O10 Si7 4.2(2) .
C81 Si8 O10 Si7 -117.5(2) .
O7 Si8 O11 Si9 120.9(2) .
O10 Si8 O11 Si9 1.4(3) .
C81 Si8 O11 Si9 -119.1(2) .
C92 Si9 O11 Si8 -52.0(3) .
C93 Si9 O11 Si8 69.3(3) .
C91 Si9 O11 Si8 -172.1(3) .
O4 Si1 O12 Ti 159(3) .
O1 Si1 O12 Ti -83(3) .
C11 Si1 O12 Ti 36(3) .
C115 Ti O12 Si1 0(3) .
C105 Ti O12 Si1 -127(3) .
C111 Ti O12 Si1 24(3) .
C104 Ti O12 Si1 -116(3) .
C112 Ti O12 Si1 56(3) .
C102 Ti O12 Si1 -179(100) .
C101 Ti O12 Si1 -161(3) .
C103 Ti O12 Si1 -152(3) .
C113 Ti O12 Si1 61(3) .
C114 Ti O12 Si1 19(3) .
O12 Si1 C11 C12 43.38(19) .
O4 Si1 C11 C12 -80.72(17) .
O1 Si1 C11 C12 165.01(16) .
O12 Si1 C11 C16 169.88(15) .
O4 Si1 C11 C16 45.78(18) .
O1 Si1 C11 C16 -68.50(18) .
C16 C11 C12 C13 54.5(3) .
Si1 C11 C12 C13 -177.71(17) .
C11 C12 C13 C14 -55.8(3) .
C12 C13 C14 C15 56.0(3) .
C13 C14 C15 C16 -56.1(3) .
C14 C15 C16 C11 56.4(3) .
C12 C11 C16 C15 -55.4(3) .
Si1 C11 C16 C15 175.50(17) .
O1 Si2 C21 C26 -57.2(2) .
O5 Si2 C21 C26 62.54(19) .
O2 Si2 C21 C26 -178.83(17) .
O1 Si2 C21 C22 69.5(2) .
O5 Si2 C21 C22 -170.76(17) .
O2 Si2 C21 C22 -52.1(2) .
C26 C21 C22 C23 -55.4(3) .
Si2 C21 C22 C23 176.0(2) .
C21 C22 C23 C24 56.4(3) .
C22 C23 C24 C25 -56.0(4) .
C23 C24 C25 C26 54.8(4) .
C24 C25 C26 C21 -54.3(3) .
C22 C21 C26 C25 54.3(3) .
Si2 C21 C26 C25 -177.46(19) .
O6 Si3 C31 C32 179.69(17) .
O3 Si3 C31 C32 -60.92(19) .
O2 Si3 C31 C32 59.51(19) .
O6 Si3 C31 C36 -54.91(19) .
O3 Si3 C31 C36 64.49(18) .
O2 Si3 C31 C36 -175.08(16) .
C36 C31 C32 C33 53.4(3) .
Si3 C31 C32 C33 179.49(19) .
C31 C32 C33 C34 -55.6(3) .
C32 C33 C34 C35 56.5(3) .
C33 C34 C35 C36 -56.7(3) .
C34 C35 C36 C31 56.0(3) .
C32 C31 C36 C35 -53.8(3) .
Si3 C31 C36 C35 179.09(18) .
O4 Si4 C41 C46 94.4(3) .
O7 Si4 C41 C46 -24.2(3) .
O3 Si4 C41 C46 -144.9(2) .
O4 Si4 C41 C42 -125.4(2) .
O7 Si4 C41 C42 115.9(2) .
O3 Si4 C41 C42 -4.7(3) .
C46 C41 C42 C43 -43.4(4) .
Si4 C41 C42 C43 176.3(2) .
C41 C42 C43 C44 41.1(5) .
C42 C43 C44 C45 -40.9(5) .
C43 C44 C45 C46 41.3(5) .
C42 C41 C46 C45 44.4(4) .
Si4 C41 C46 C45 -174.7(2) .
C44 C45 C46 C41 -42.8(4) .
O8 Si6 C61 C66 66.7(2) .
O9 Si6 C61 C66 -174.45(17) .
O5 Si6 C61 C66 -53.4(2) .
O8 Si6 C61 C62 -58.1(2) .
O9 Si6 C61 C62 60.7(2) .
O5 Si6 C61 C62 -178.24(17) .
C66 C61 C62 C63 57.7(3) .
Si6 C61 C62 C63 -174.59(19) .
C61 C62 C63 C64 -56.1(3) .
C62 C63 C64 C65 52.8(4) .
C63 C64 C65 C66 -52.1(4) .
C64 C65 C66 C61 55.5(3) .
C62 C61 C66 C65 -57.9(3) .
Si6 C61 C66 C65 174.88(19) .
O10 Si7 C71 C72 -70.0(2) .
O9 Si7 C71 C72 169.7(2) .
O6 Si7 C71 C72 50.3(2) .
O10 Si7 C71 C76 57.8(2) .
O9 Si7 C71 C76 -62.4(2) .
O6 Si7 C71 C76 178.16(18) .
C76 C71 C72 C73 56.7(3) .
Si7 C71 C72 C73 -173.4(2) .
C71 C72 C73 C74 -55.5(4) .
C72 C73 C74 C75 53.4(5) .
C73 C74 C75 C76 -53.3(5) .
C74 C75 C76 C71 54.4(4) .
C72 C71 C76 C75 -55.8(3) .
Si7 C71 C76 C75 174.7(2) .
O11 Si8 C81 C86 179.61(17) .
O7 Si8 C81 C86 -61.9(2) .
O10 Si8 C81 C86 59.4(2) .
O11 Si8 C81 C82 53.1(2) .
O7 Si8 C81 C82 171.62(17) .
O10 Si8 C81 C82 -67.1(2) .
C86 C81 C82 C83 57.6(3) .
Si8 C81 C82 C83 -172.9(2) .
C81 C82 C83 C84 -56.1(3) .
C82 C83 C84 C85 53.7(4) .
C83 C84 C85 C86 -53.8(4) .
C84 C85 C86 C81 56.4(3) .
C82 C81 C86 C85 -57.6(3) .
Si8 C81 C86 C85 173.86(19) .
O12 Ti C101 C105 94.22(15) .
C115 Ti C101 C105 -25.2(3) .
C111 Ti C101 C105 110.0(3) .
C104 Ti C101 C105 -37.86(15) .
C112 Ti C101 C105 177.22(14) .
C102 Ti C101 C105 -116.7(2) .
C103 Ti C101 C105 -78.88(16) .
C113 Ti C101 C105 -133.61(15) .
C114 Ti C101 C105 -85.19(19) .
O12 Ti C101 C102 -149.12(16) .
C115 Ti C101 C102 91.4(3) .
C105 Ti C101 C102 116.7(2) .
C111 Ti C101 C102 -133.3(3) .
C104 Ti C101 C102 78.81(17) .
C112 Ti C101 C102 -66.1(2) .
C103 Ti C101 C102 37.79(15) .
C113 Ti C101 C102 -16.9(2) .
C114 Ti C101 C102 31.5(2) .
O12 Ti C101 C106 -28.9(2) .
C115 Ti C101 C106 -148.3(3) .
C105 Ti C101 C106 -123.1(3) .
C111 Ti C101 C106 -13.1(5) .
C104 Ti C101 C106 -161.0(3) .
C112 Ti C101 C106 54.1(3) .
C102 Ti C101 C106 120.2(3) .
C103 Ti C101 C106 158.0(3) .
C113 Ti C101 C106 103.3(2) .
C114 Ti C101 C106 151.7(2) .
C105 C101 C102 C103 -3.1(3) .
C106 C101 C102 C103 174.3(2) .
Ti C101 C102 C103 -66.93(19) .
C105 C101 C102 C107 -174.1(3) .
C106 C101 C102 C107 3.4(4) .
Ti C101 C102 C107 122.1(3) .
C105 C101 C102 Ti 63.80(17) .
C106 C101 C102 Ti -118.7(2) .
O12 Ti C102 C103 147.65(15) .
C115 Ti C102 C103 -31.5(2) .
C105 Ti C102 C103 77.65(17) .
C111 Ti C102 C103 -94.7(2) .
C104 Ti C102 C103 36.32(15) .
C112 Ti C102 C103 -106.30(16) .
C101 Ti C102 C103 114.3(2) .
C113 Ti C102 C103 -78.32(17) .
C114 Ti C102 C103 -44.96(18) .
O12 Ti C102 C101 33.36(17) .
C115 Ti C102 C101 -145.84(16) .
C105 Ti C102 C101 -36.64(14) .
C111 Ti C102 C101 151.03(18) .
C104 Ti C102 C101 -77.97(16) .
C112 Ti C102 C101 139.41(14) .
C103 Ti C102 C101 -114.3(2) .
C113 Ti C102 C101 167.39(15) .
C114 Ti C102 C101 -159.25(15) .
O12 Ti C102 C107 -88.4(2) .
C115 Ti C102 C107 92.4(3) .
C105 Ti C102 C107 -158.4(3) .
C111 Ti C102 C107 29.3(4) .
C104 Ti C102 C107 160.3(3) .
C112 Ti C102 C107 17.7(3) .
C101 Ti C102 C107 -121.8(3) .
C103 Ti C102 C107 124.0(3) .
C113 Ti C102 C107 45.6(3) .
C114 Ti C102 C107 79.0(3) .
C101 C102 C103 C104 3.6(3) .
C107 C102 C103 C104 174.4(3) .
Ti C102 C103 C104 -62.61(19) .
C101 C102 C103 C108 -163.5(3) .
C107 C102 C103 C108 7.3(4) .
Ti C102 C103 C108 130.3(3) .
C101 C102 C103 Ti 66.20(18) .
C107 C102 C103 Ti -123.0(3) .
O12 Ti C103 C104 68.7(2) .
C115 Ti C103 C104 -83.26(16) .
C105 Ti C103 C104 37.84(14) .
C111 Ti C103 C104 -104.87(18) .
C112 Ti C103 C104 -146.59(14) .
C102 Ti C103 C104 117.3(2) .
C101 Ti C103 C104 79.10(16) .
C113 Ti C103 C104 -138.08(16) .
C114 Ti C103 C104 -104.98(16) .
O12 Ti C103 C102 -48.6(2) .
C115 Ti C103 C102 159.48(15) .
C105 Ti C103 C102 -79.42(17) .
C111 Ti C103 C102 137.86(16) .
C104 Ti C103 C102 -117.3(2) .
C112 Ti C103 C102 96.15(17) .
C101 Ti C103 C102 -38.17(15) .
C113 Ti C103 C102 104.65(16) .
C114 Ti C103 C102 137.76(17) .
O12 Ti C103 C108 -167.6(3) .
C115 Ti C103 C108 40.5(3) .
C105 Ti C103 C108 161.6(4) .
C111 Ti C103 C108 18.8(4) .
C104 Ti C103 C108 123.7(4) .
C112 Ti C103 C108 -22.9(4) .
C102 Ti C103 C108 -119.0(4) .
C101 Ti C103 C108 -157.2(4) .
C113 Ti C103 C108 -14.4(3) .
C114 Ti C103 C108 18.7(3) .
C102 C103 C104 C105 -2.7(3) .
C108 C103 C104 C105 163.8(3) .
Ti C103 C104 C105 -65.40(18) .
C102 C103 C104 C109 -175.5(3) .
C108 C103 C104 C109 -9.1(5) .
Ti C103 C104 C109 121.8(3) .
C102 C103 C104 Ti 62.70(19) .
C108 C103 C104 Ti -130.8(3) .
O12 Ti C104 C103 -135.13(15) .
C115 Ti C104 C103 106.94(16) .
C105 Ti C104 C103 -115.1(2) .
C111 Ti C104 C103 115.28(17) .
C112 Ti C104 C103 60.4(2) .
C102 Ti C104 C103 -36.34(15) .
C101 Ti C104 C103 -77.61(16) .
C113 Ti C104 C103 47.73(17) .
C114 Ti C104 C103 74.17(16) .
O12 Ti C104 C105 -20.03(19) .
C115 Ti C104 C105 -137.96(16) .
C111 Ti C104 C105 -129.62(16) .
C112 Ti C104 C105 175.51(16) .
C102 Ti C104 C105 78.76(16) .
C101 Ti C104 C105 37.50(15) .
C103 Ti C104 C105 115.1(2) .
C113 Ti C104 C105 162.84(15) .
C114 Ti C104 C105 -170.72(17) .
O12 Ti C104 C109 100.5(3) .
C115 Ti C104 C109 -17.5(3) .
C105 Ti C104 C109 120.5(3) .
C111 Ti C104 C109 -9.1(3) .
C112 Ti C104 C109 -64.0(3) .
C102 Ti C104 C109 -160.7(3) .
C101 Ti C104 C109 158.0(3) .
C103 Ti C104 C109 -124.4(3) .
C113 Ti C104 C109 -76.7(3) .
C114 Ti C104 C109 -50.2(3) .
C102 C101 C105 C104 1.5(3) .
C106 C101 C105 C104 -175.9(2) .
Ti C101 C105 C104 65.37(17) .
C102 C101 C105 C110 179.3(2) .
C106 C101 C105 C110 2.0(4) .
Ti C101 C105 C110 -116.8(3) .
C102 C101 C105 Ti -63.89(18) .
C106 C101 C105 Ti 118.7(3) .
C103 C104 C105 C101 0.8(3) .
C109 C104 C105 C101 173.8(3) .
Ti C104 C105 C101 -65.83(17) .
C103 C104 C105 C110 -177.1(2) .
C109 C104 C105 C110 -4.1(4) .
Ti C104 C105 C110 116.3(2) .
C103 C104 C105 Ti 66.58(18) .
C109 C104 C105 Ti -120.4(3) .
O12 Ti C105 C101 -82.48(14) .
C115 Ti C105 C101 169.21(14) .
C111 Ti C105 C101 -149.41(16) .
C104 Ti C105 C101 115.0(2) .
C112 Ti C105 C101 -26.6(14) .
C102 Ti C105 C101 36.83(14) .
C103 Ti C105 C101 77.66(16) .
C113 Ti C105 C101 85.3(2) .
C114 Ti C105 C101 126.60(15) .
O12 Ti C105 C104 162.57(17) .
C115 Ti C105 C104 54.3(2) .
C111 Ti C105 C104 95.6(2) .
C112 Ti C105 C104 -141.6(13) .
C102 Ti C105 C104 -78.12(17) .
C101 Ti C105 C104 -115.0(2) .
C103 Ti C105 C104 -37.29(16) .
C113 Ti C105 C104 -29.7(3) .
C114 Ti C105 C104 11.7(2) .
O12 Ti C105 C110 41.0(2) .
C115 Ti C105 C110 -67.3(2) .
C111 Ti C105 C110 -25.9(3) .
C104 Ti C105 C110 -121.6(3) .
C112 Ti C105 C110 96.9(13) .
C102 Ti C105 C110 160.3(2) .
C101 Ti C105 C110 123.5(3) .
C103 Ti C105 C110 -158.9(2) .
C113 Ti C105 C110 -151.3(2) .
C114 Ti C105 C110 -109.9(2) .
O12 Ti C111 C112 106.00(14) .
C115 Ti C111 C112 -115.9(2) .
C105 Ti C111 C112 174.34(15) .
C104 Ti C111 C112 -130.35(16) .
C102 Ti C111 C112 -17.9(3) .
C101 Ti C111 C112 90.1(3) .
C103 Ti C111 C112 -78.29(19) .
C113 Ti C111 C112 -37.33(13) .
C114 Ti C111 C112 -78.17(15) .
O12 Ti C111 C115 -138.10(16) .
C105 Ti C111 C115 -69.8(2) .
C104 Ti C111 C115 -14.4(2) .
C112 Ti C111 C115 115.9(2) .
C102 Ti C111 C115 98.0(2) .
C101 Ti C111 C115 -154.0(3) .
C103 Ti C111 C115 37.6(2) .
C113 Ti C111 C115 78.57(16) .
C114 Ti C111 C115 37.73(15) .
O12 Ti C111 C116 -16.2(2) .
C115 Ti C111 C116 121.9(3) .
C105 Ti C111 C116 52.2(3) .
C104 Ti C111 C116 107.5(2) .
C112 Ti C111 C116 -122.2(3) .
C102 Ti C111 C116 -140.1(2) .
C101 Ti C111 C116 -32.0(4) .
C103 Ti C111 C116 159.5(2) .
C113 Ti C111 C116 -159.5(3) .
C114 Ti C111 C116 159.6(3) .
C115 C111 C112 C113 2.2(3) .
C116 C111 C112 C113 -171.7(2) .
Ti C111 C112 C113 66.77(17) .
C115 C111 C112 C117 178.7(2) .
C116 C111 C112 C117 4.9(4) .
Ti C111 C112 C117 -116.7(2) .
C115 C111 C112 Ti -64.60(16) .
C116 C111 C112 Ti 121.5(2) .
O12 Ti C112 C111 -71.81(13) .
C115 Ti C112 C111 37.34(14) .
C105 Ti C112 C111 -127.5(13) .
C104 Ti C112 C111 94.7(2) .
C102 Ti C112 C111 171.11(13) .
C101 Ti C112 C111 -151.90(14) .
C103 Ti C112 C111 130.65(15) .
C113 Ti C112 C111 115.4(2) .
C114 Ti C112 C111 78.06(15) .
O12 Ti C112 C113 172.84(15) .
C115 Ti C112 C113 -78.01(16) .
C105 Ti C112 C113 117.1(13) .
C111 Ti C112 C113 -115.4(2) .
C104 Ti C112 C113 -20.7(2) .
C102 Ti C112 C113 55.75(17) .
C101 Ti C112 C113 92.75(18) .
C103 Ti C112 C113 15.30(18) .
C114 Ti C112 C113 -37.29(15) .
O12 Ti C112 C117 49.4(2) .
C115 Ti C112 C117 158.5(2) .
C105 Ti C112 C117 -6.4(14) .
C111 Ti C112 C117 121.2(3) .
C104 Ti C112 C117 -144.2(2) .
C102 Ti C112 C117 -67.7(2) .
C101 Ti C112 C117 -30.7(3) .
C103 Ti C112 C117 -108.2(2) .
C113 Ti C112 C117 -123.5(3) .
C114 Ti C112 C117 -160.8(3) .
C111 C112 C113 C114 -0.1(3) .
C117 C112 C113 C114 -176.6(2) .
Ti C112 C113 C114 65.41(17) .
C111 C112 C113 C118 171.1(2) .
C117 C112 C113 C118 -5.4(4) .
Ti C112 C113 C118 -123.4(3) .
C111 C112 C113 Ti -65.50(16) .
C117 C112 C113 Ti 118.0(2) .
O12 Ti C113 C112 -8.77(18) .
C115 Ti C113 C112 79.03(16) .
C105 Ti C113 C112 -173.73(15) .
C111 Ti C113 C112 37.48(14) .
C104 Ti C113 C112 168.17(14) .
C102 Ti C113 C112 -134.16(15) .
C101 Ti C113 C112 -124.57(15) .
C103 Ti C113 C112 -167.38(15) .
C114 Ti C113 C112 115.1(2) .
O12 Ti C113 C114 -123.88(16) .
C115 Ti C113 C114 -36.08(16) .
C105 Ti C113 C114 71.2(2) .
C111 Ti C113 C114 -77.63(17) .
C104 Ti C113 C114 53.06(19) .
C112 Ti C113 C114 -115.1(2) .
C102 Ti C113 C114 110.74(17) .
C101 Ti C113 C114 120.32(17) .
C103 Ti C113 C114 77.51(18) .
O12 Ti C113 C118 111.5(2) .
C115 Ti C113 C118 -160.7(3) .
C105 Ti C113 C118 -53.4(3) .
C111 Ti C113 C118 157.8(3) .
C104 Ti C113 C118 -71.5(3) .
C112 Ti C113 C118 120.3(3) .
C102 Ti C113 C118 -13.9(3) .
C101 Ti C113 C118 -4.3(3) .
C103 Ti C113 C118 -47.1(3) .
C114 Ti C113 C118 -124.6(3) .
C112 C113 C114 C115 -2.0(3) .
C118 C113 C114 C115 -173.0(3) .
Ti C113 C114 C115 61.73(18) .
C112 C113 C114 C119 164.7(3) .
C118 C113 C114 C119 -6.3(5) .
Ti C113 C114 C119 -131.5(3) .
C112 C113 C114 Ti -63.77(17) .
C118 C113 C114 Ti 125.2(3) .
O12 Ti C114 C115 -32.5(2) .
C105 Ti C114 C115 102.04(17) .
C111 Ti C114 C115 -38.54(15) .
C104 Ti C114 C115 108.62(16) .
C112 Ti C114 C115 -80.01(16) .
C102 Ti C114 C115 164.81(15) .
C101 Ti C114 C115 146.66(16) .
C103 Ti C114 C115 141.38(17) .
C113 Ti C114 C115 -117.6(2) .
O12 Ti C114 C113 85.2(2) .
C115 Ti C114 C113 117.6(2) .
C105 Ti C114 C113 -140.31(16) .
C111 Ti C114 C113 79.10(17) .
C104 Ti C114 C113 -133.73(17) .
C112 Ti C114 C113 37.64(15) .
C102 Ti C114 C113 -77.55(17) .
C101 Ti C114 C113 -95.69(19) .
C103 Ti C114 C113 -100.98(17) .
O12 Ti C114 C119 -151.1(3) .
C115 Ti C114 C119 -118.6(4) .
C105 Ti C114 C119 -16.6(4) .
C111 Ti C114 C119 -157.2(4) .
C104 Ti C114 C119 -10.0(3) .
C112 Ti C114 C119 161.4(4) .
C102 Ti C114 C119 46.2(3) .
C101 Ti C114 C119 28.0(4) .
C103 Ti C114 C119 22.8(3) .
C113 Ti C114 C119 123.7(4) .
C113 C114 C115 C111 3.4(3) .
C119 C114 C115 C111 -163.7(2) .
Ti C114 C115 C111 66.38(16) .
C113 C114 C115 C120 174.9(3) .
C119 C114 C115 C120 7.8(4) .
Ti C114 C115 C120 -122.1(3) .
C113 C114 C115 Ti -63.02(18) .
C119 C114 C115 Ti 129.9(3) .
C112 C111 C115 C114 -3.4(3) .
C116 C111 C115 C114 170.5(2) .
Ti C111 C115 C114 -68.26(18) .
C112 C111 C115 C120 -175.0(2) .
C116 C111 C115 C120 -1.2(4) .
Ti C111 C115 C120 120.1(3) .
C112 C111 C115 Ti 64.85(16) .
C116 C111 C115 Ti -121.3(2) .
O12 Ti C115 C114 157.56(15) .
C105 Ti C115 C114 -104.26(16) .
C111 Ti C115 C114 114.0(2) .
C104 Ti C115 C114 -76.12(17) .
C112 Ti C115 C114 76.97(16) .
C102 Ti C115 C114 -23.2(2) .
C101 Ti C115 C114 -86.9(3) .
C103 Ti C115 C114 -41.38(17) .
C113 Ti C115 C114 36.05(15) .
O12 Ti C115 C111 43.58(16) .
C105 Ti C115 C111 141.76(14) .
C104 Ti C115 C111 169.90(15) .
C112 Ti C115 C111 -37.02(14) .
C102 Ti C115 C111 -137.20(16) .
C101 Ti C115 C111 159.1(2) .
C103 Ti C115 C111 -155.36(15) .
C113 Ti C115 C111 -77.93(16) .
C114 Ti C115 C111 -114.0(2) .
O12 Ti C115 C120 -78.1(3) .
C105 Ti C115 C120 20.1(3) .
C111 Ti C115 C120 -121.7(3) .
C104 Ti C115 C120 48.2(3) .
C112 Ti C115 C120 -158.7(3) .
C102 Ti C115 C120 101.2(3) .
C101 Ti C115 C120 37.4(4) .
C103 Ti C115 C120 83.0(3) .
C113 Ti C115 C120 160.4(3) .
C114 Ti C115 C120 124.4(3) .
C203 C201 C202 C203 -0.1(8) 3_675
C200 C201 C202 C203 -174.6(6) 3_675
C202 C201 C203 C202 0.1(8) 3_675
C200 C201 C203 C202 174.8(6) 3_675
